data_1517115
loop_
_publ_author_name
'Lukose, Binit'
'Kuc, Agnieszka'
'Frenzel, Johannes'
'Heine, Thomas'

_publ_section_title
;
 On the reticular construction concept of covalent organic frameworks.
;
_journal_name_full 'Beilstein journal of nanotechnology'
_journal_page_first 60
_journal_page_last 70
_journal_paper_doi 10.3762/bjnano.1.8
_journal_volume 1
_journal_year 2010
_chemical_compound_source 'see text'
_chemical_formula_moiety 'C6 H4 B O'
_chemical_formula_sum 'C6 H4 B O'
_chemical_formula_weight 102.90
_chemical_name_systematic ?
_space_group_IT_number 194
_symmetry_cell_setting hexagonal
_symmetry_Int_Tables_number 194
_symmetry_space_group_name_Hall '-P 6c 2c'
_symmetry_space_group_name_H-M 'P 63/m m c'
_atom_sites_solution_hydrogens ' ?'
_atom_sites_solution_primary ' ?'
_atom_sites_solution_secondary ' ?'
_cell_angle_alpha 90
_cell_angle_beta 90
_cell_angle_gamma 120
_cell_formula_units_Z 12
_cell_length_a 22.41020
_cell_length_b 22.41020
_cell_length_c 6.07350
_cell_volume 2641.564
_computing_publication_material 'PLATON (Spek, 2003)'
_diffrn_radiation_probe x-ray
_diffrn_radiation_type MoK\a
_diffrn_radiation_wavelength 0.71073
_diffrn_reflns_reduction_process
;
;
_exptl_absorpt_coefficient_mu 0.050
_exptl_absorpt_correction_type ' ?'
_exptl_crystal_colour ' ?'
_exptl_crystal_density_diffrn 0.776
_exptl_crystal_density_method 'Not Measured'
_exptl_crystal_description ' ?'
_exptl_crystal_F_000 636
_refine_ls_extinction_method ' ?'
_refine_ls_hydrogen_treatment ' ?'
_refine_ls_number_restraints 0
_refine_ls_weighting_scheme ?
_cod_data_source_file COF-1M_AB_1.cif
_cod_data_source_block block_1
_cod_depositor_comments
;
The following automatic conversions were performed:

'_symmetry_cell_setting' value 'Hexagonal' changed to 'hexagonal'
according to
/usr/data/users/saulius/automatic-downloads/retrospective/Beilstein/lib/dictionaries/cif_core.dic
dictionary named 'cif_core.dic' version 2.4.2 from 2011-04-26.

Automatic conversion script
Id: cif_fix_values 2281 2013-09-26 08:29:07Z andrius 
;
_cod_database_code 1517115

loop_
_symmetry_equiv_pos_site_id
_symmetry_equiv_pos_as_xyz
1 x,y,z
2 x-y,x,1/2+z
3 -y,x-y,z
4 -x,-y,1/2+z
5 -x+y,-x,z
6 y,-x+y,1/2+z
7 -y,-x,1/2-z
8 x-y,-y,-z
9 x,x-y,1/2-z
10 y,x,-z
11 -x+y,y,1/2-z
12 -x,-x+y,-z
13 -x,-y,-z
14 -x+y,-x,1/2-z
15 y,-x+y,-z
16 x,y,1/2-z
17 x-y,x,-z
18 -y,x-y,1/2-z
19 y,x,1/2+z
20 -x+y,y,z
21 -x,-x+y,1/2+z
22 -y,-x,z
23 x-y,-y,1/2+z
24 x,x-y,z

loop_
_atom_site_label
_atom_site_type_symbol
_atom_site_thermal_displace_type
_atom_site_fract_x
_atom_site_fract_y
_atom_site_fract_z
_atom_site_occupancy
_atom_site_U_iso_or_equiv
O O Uiso 0.36938 0.63062 0.25000 1.000 0.0500
O2 O Uiso 0.07206 0.03603 0.25000 1.000 0.0500
C C Uiso 0.07431 0.14863 0.25000 1.000 0.0500
C1 C Uiso 0.07502 0.25786 0.25000 1.000 0.0500
C1# C Uiso 0.03955 0.18643 0.25000 1.000 0.0500
C2 C Uiso 0.14766 0.29533 0.25000 1.000 0.0500
C5 C Uiso 0.18550 0.37099 0.25000 1.000 0.0500
C6 C Uiso 0.15014 0.40813 0.25000 1.000 0.0500
C7 C Uiso 0.18609 0.47955 0.25000 1.000 0.0500
C8 C Uiso 0.25883 0.51765 0.25000 1.000 0.0500
B B Uiso 0.29744 0.59489 0.25000 1.000 0.0500
B2 B Uiso 0.03579 0.07159 0.25000 1.000 0.0500
H H Uiso 0.04750 0.28712 0.25000 1.000 0.0600
H1 H Uiso -0.01655 0.15947 0.25000 1.000 0.0600
H3 H Uiso 0.15764 0.50791 0.25000 1.000 0.0600
H4 H Uiso 0.09405 0.38023 0.25000 1.000 0.0600

loop_
_atom_type_symbol
_atom_type_description
_atom_type_scat_dispersion_real
_atom_type_scat_dispersion_imag
_atom_type_scat_source
O O 0.0106 0.0060 'International Tables Vol C Tables 4.2.6.8 and 6.1.1.4'
B B 0.0013 0.0007 'International Tables Vol C Tables 4.2.6.8 and 6.1.1.4'
H H 0.0000 0.0000 'International Tables Vol C Tables 4.2.6.8 and 6.1.1.4'
C C 0.0033 0.0016 'International Tables Vol C Tables 4.2.6.8 and 6.1.1.4'

loop_
_geom_angle_atom_site_label_1
_geom_angle_atom_site_label_2
_geom_angle_atom_site_label_3
_geom_angle
_geom_angle_site_symmetry_1
_geom_angle_site_symmetry_3
_geom_angle_publ_flag
B O B 119.56 . 3_665 yes
B2 O2 B2 119.35 . 5_555 yes
C1# C B2 121.38 . . yes
C1# C C1# 117.23 . 11_555 no
C1# C B2 121.38 11_555 . yes
C1# C1 C2 120.82 . . no
C C1# C1 121.61 . . no
C1 C2 C5 121.04 . . no
C1 C2 C1 117.91 . 11_555 no
C1 C2 C5 121.05 11_555 . no
C2 C5 C6 120.81 . . no
C2 C5 C6 120.81 . 11_555 no
C6 C5 C6 118.37 . 11_555 no
C5 C6 C7 120.59 . . no
C6 C7 C8 121.80 . . no
C7 C8 B 121.58 . . yes
C7 C8 C7 116.85 . 11_555 no
C7 C8 B 121.58 11_555 . yes
C2 C1 H 118.00 . . no
C1# C1 H 121.00 . . no
C C1# H1 120.00 . . no
C1 C1# H1 118.00 . . no
C7 C6 H4 120.00 . . no
C5 C6 H4 119.00 . . no
C6 C7 H3 120.00 . . no
C8 C7 H3 118.00 . . no
O B O 120.44 . 5_565 yes
O B C8 119.78 5_565 . yes
O B C8 119.78 . . yes
O2 B2 O2 120.65 . 3_555 yes
O2 B2 C 119.68 3_555 . yes
O2 B2 C 119.68 . . yes

loop_
_geom_bond_atom_site_label_1
_geom_bond_atom_site_label_2
_geom_bond_distance
_geom_bond_site_symmetry_2
_geom_bond_publ_flag
O B 1.3961 . yes
O B 1.3961 3_665 yes
O2 B2 1.3940 . yes
O2 B2 1.3940 5_555 yes
C C1# 1.4087 . no
C B2 1.4952 . yes
C C1# 1.4087 11_555 no
C1 C1# 1.3863 . no
C1 C2 1.4101 . no
C2 C5 1.4684 . no
C5 C6 1.4071 . no
C5 C6 1.4071 11_555 no
C6 C7 1.3861 . no
C7 C8 1.4122 . no
C8 B 1.4991 . yes
C1 H 1.1000 . no
C1# H1 1.0900 . no
C6 H4 1.0900 . no
C7 H3 1.1000 . no

loop_
_geom_contact_atom_site_label_1
_geom_contact_atom_site_label_2
_geom_contact_distance
_geom_contact_site_symmetry_2
_geom_contact_publ_flag
O B 2.7922 24_565 no
O O 2.4234 9_565 no
O B 2.7922 9_565 no
O O 2.4234 24_565 no
O2 B2 3.0368 6_554 no
O2 B2 3.0368 6_555 no
O2 B2 3.0368 10_556 no
O2 C 3.3809 10_555 no
O2 B2 3.0368 15_555 no
O2 C 3.3809 6_554 no
O2 C 3.3809 6_555 no
O2 C 3.3809 19_554 no
O2 C 3.3809 19_555 no
O2 O2 2.4223 7_555 no
O2 B2 2.7879 7_555 no
O2 C 3.3809 15_556 no
O2 C 3.3809 10_556 no
O2 B2 3.0368 10_555 no
O2 C 3.3809 15_555 no
O2 B2 3.0368 19_555 no
O2 B2 3.0368 19_554 no
O2 B2 3.0368 15_556 no
O H3 2.5600 11_555 no
O H3 2.5600 3_665 no
O H3 2.5600 3_665 no
O H3 2.5600 11_555 no
O2 H1 2.5800 5_555 no
O2 H1 2.5800 11_555 no
O2 H1 2.5800 5_555 no
O2 H1 2.5800 11_555 no
C O2 3.3809 10_555 no
C O2 3.3809 10_556 no
C O2 3.3809 19_554 no
C O2 3.3809 19_555 no
C1 H4 2.5600 . no
C6 H 2.5300 . no
B O 2.7922 9_565 no
B B 2.4128 9_565 no
B O 2.7922 24_565 no
B B 2.4128 24_565 no
B2 B2 3.3395 6_554 no
B2 B2 3.3395 6_555 no
B2 O2 2.7879 7_555 no
B2 B2 2.4065 7_555 no
B2 O2 3.0368 10_555 no
B2 O2 3.0368 10_556 no
B2 B2 3.3395 10_555 no
B2 B2 3.3395 10_556 no
B2 B2 3.3395 15_555 no
B2 B2 3.3395 15_556 no
B2 O2 3.0368 19_554 no
B2 O2 3.0368 19_555 no
B2 B2 3.3395 19_554 no
B2 B2 3.3395 19_555 no
H C6 2.5300 . no
H H4 1.8100 . no
H1 O2 2.5800 3_555 no
H1 O2 2.5800 3_555 no
H1 O2 2.5800 3_555 no
H1 O2 2.5800 3_555 no
H3 O 2.5600 5_565 no
H3 O 2.5600 5_565 no
H3 O 2.5600 5_565 no
H3 O 2.5600 5_565 no
H4 C1 2.5600 . no
H4 H 1.8100 . no

loop_
_geom_torsion_atom_site_label_1
_geom_torsion_atom_site_label_2
_geom_torsion_atom_site_label_3
_geom_torsion_atom_site_label_4
_geom_torsion
_geom_torsion_publ_flag
B2 C C1# C1 180.00 no
C1# C B2 O2 180.00 no
C2 C1 C1# C 0.00 no
C1# C1 C2 C5 180.00 no
C1 C2 C5 C6 0.00 no
C2 C5 C6 C7 180.00 no
C5 C6 C7 C8 0.00 no
C6 C7 C8 B 180.00 no
C7 C8 B O 180.00 no
